data_4332907
loop_
_publ_author_name
'Fu, Yunlong'
'Xu, Zhiwei'
'Ren, Jialin'
'Wu, Haishun'
'Yuan, Rong'

_publ_section_title
;
 Organically Directed Iron Sulfate Chains: Structural Diversity Based on
 Hydrogen Bonding Interactions
;
_journal_issue 20
_journal_name_full 'Inorganic Chemistry'
_journal_page_first 8452
_journal_page_last 8458
_journal_paper_doi 10.1021/ic061059v
_journal_volume 45
_journal_year 2006
_chemical_formula_sum 'C3 H10 Fe N2 O10 S2'
_chemical_formula_weight 354.10
_chemical_name_systematic
; 
 ? 
;
_space_group_IT_number 110
_symmetry_cell_setting tetragonal
_symmetry_space_group_name_Hall 'I 4bw -2c'
_symmetry_space_group_name_H-M 'I 41 c d'
_atom_sites_solution_hydrogens geom
_atom_sites_solution_primary direct
_atom_sites_solution_secondary difmap
_audit_creation_method SHELXL-97
_cell_angle_alpha 90.00
_cell_angle_beta 90.00
_cell_angle_gamma 90.00
_cell_formula_units_Z 16
_cell_length_a 19.5273(14)
_cell_length_b 19.5273(14)
_cell_length_c 12.1908(12)
_cell_measurement_temperature 273(2)
_cell_volume 4648.5(7)
_computing_cell_refinement 'Bruker SMART'
_computing_data_collection 'Bruker SMART'
_computing_data_reduction 'Bruker SAINT'
_computing_molecular_graphics 'Bruker SHELXTL'
_computing_publication_material 'Bruker SHELXTL'
_computing_structure_refinement 'SHELXL-97 (Sheldrick, 1997)'
_computing_structure_solution 'SHELXS-97 (Sheldrick, 1990)'
_diffrn_ambient_temperature 273(2)
_diffrn_measured_fraction_theta_full 0.990
_diffrn_measured_fraction_theta_max 0.990
_diffrn_measurement_device_type 'CCD area detector'
_diffrn_measurement_method 'phi and omega scans'
_diffrn_radiation_monochromator graphite
_diffrn_radiation_source 'fine-focus sealed tube'
_diffrn_radiation_type MoK\a
_diffrn_radiation_wavelength 0.71073
_diffrn_reflns_av_R_equivalents 0.0677
_diffrn_reflns_av_sigmaI/netI 0.0534
_diffrn_reflns_limit_h_max 21
_diffrn_reflns_limit_h_min -24
_diffrn_reflns_limit_k_max 24
_diffrn_reflns_limit_k_min -20
_diffrn_reflns_limit_l_max 15
_diffrn_reflns_limit_l_min -15
_diffrn_reflns_number 12904
_diffrn_reflns_theta_full 27.00
_diffrn_reflns_theta_max 27.00
_diffrn_reflns_theta_min 2.09
_exptl_absorpt_coefficient_mu 1.707
_exptl_absorpt_correction_type multi-scan
_exptl_absorpt_process_details 'SADABS; sheldrick, 1996'
_exptl_crystal_colour green
_exptl_crystal_density_diffrn 2.024
_exptl_crystal_density_method 'not measured'
_exptl_crystal_description pole
_exptl_crystal_F_000 2880
_exptl_crystal_size_max 0.15
_exptl_crystal_size_mid 0.29
_exptl_crystal_size_min 0.47
_refine_diff_density_max 1.296
_refine_diff_density_min -0.485
_refine_diff_density_rms 0.134
_refine_ls_abs_structure_details 'Flack H D (1983), Acta Cryst. A39, 876-881'
_refine_ls_abs_structure_Flack 0.07(6)
_refine_ls_extinction_method none
_refine_ls_goodness_of_fit_ref 1.074
_refine_ls_hydrogen_treatment mixed
_refine_ls_matrix_type full
_refine_ls_number_parameters 169
_refine_ls_number_reflns 2493
_refine_ls_number_restraints 118
_refine_ls_restrained_S_all 1.088
_refine_ls_R_factor_all 0.0768
_refine_ls_R_factor_gt 0.0644
_refine_ls_shift/su_max 0.000
_refine_ls_shift/su_mean 0.000
_refine_ls_structure_factor_coef Fsqd
_refine_ls_weighting_details 'calc w=1/[\s^2^(Fo^2^)+(0.0727P)^2^+28.7106P] where P=(Fo^2^+2Fc^2^)/3'
_refine_ls_weighting_scheme calc
_refine_ls_wR_factor_gt 0.1532
_refine_ls_wR_factor_ref 0.1603
_reflns_number_gt 2132
_reflns_number_total 2493
_reflns_threshold_expression >2sigma(I)
_cod_data_source_file ic061059vsup1.cif
_cod_data_source_block VI
_cod_depositor_comments
;
The following automatic conversions were performed:

'_symmetry_cell_setting' value 'Tetragonal' changed to 'tetragonal'
according to /home/saulius/struct/CIF-dictionaries/cif_core.dic
dictionary named 'cif_core.dic' version 2.4.2 from 2011-04-26.

Automatic conversion script
Id: cif_fix_values 1891 2012-01-12 08:04:46Z andrius 
;
_cod_original_sg_symbol_H-M 'I4(1)cd '
_cod_database_code 4332907

loop_
_symmetry_equiv_pos_as_xyz
'x, y, z'
'-x+1/2, -y+1/2, z+1/2'
'-y, x+1/2, z+1/4'
'y+1/2, -x, z+3/4'
'x, -y, z+1/2'
'-x+1/2, y+1/2, z'
'-y, -x+1/2, z+3/4'
'y+1/2, x, z+1/4'
'x+1/2, y+1/2, z+1/2'
'-x+1, -y+1, z+1'
'-y+1/2, x+1, z+3/4'
'y+1, -x+1/2, z+5/4'
'x+1/2, -y+1/2, z+1'
'-x+1, y+1, z+1/2'
'-y+1/2, -x+1, z+5/4'
'y+1, x+1/2, z+3/4'

loop_
_atom_site_label
_atom_site_type_symbol
_atom_site_fract_x
_atom_site_fract_y
_atom_site_fract_z
_atom_site_U_iso_or_equiv
_atom_site_adp_type
_atom_site_occupancy
_atom_site_symmetry_multiplicity
_atom_site_calc_flag
_atom_site_refinement_flags
Fe1 Fe 0.70470(5) 0.30034(5) 0.85931(17) 0.0263(3) Uani 1 1 d U
S1 S 0.85039(11) 0.37377(12) 0.83066(14) 0.0308(5) Uani 1 1 d U
S2 S 0.62962(12) 0.15609(12) 0.88271(15) 0.0333(5) Uani 1 1 d U
O1 O 0.5611(3) 0.1315(3) 0.8589(6) 0.0494(18) Uani 1 1 d U
O2 O 0.6828(5) 0.1225(5) 0.8205(9) 0.077(2) Uani 1 1 d U
O4 O 0.6510(4) 0.3589(4) 0.7509(6) 0.048(2) Uani 1 1 d U
O5 O 0.6487(3) 0.3589(4) 0.9648(5) 0.0407(18) Uani 1 1 d U
O6 O 0.7760(3) 0.3740(3) 0.8591(6) 0.0371(13) Uani 1 1 d U
O7 O 0.8753(4) 0.4420(3) 0.8424(7) 0.060(2) Uani 1 1 d U
O8 O 0.8858(4) 0.3242(4) 0.8983(9) 0.074(3) Uani 1 1 d U
O9 O 0.6299(3) 0.2298(3) 0.8531(6) 0.0389(14) Uani 1 1 d U
O13 O 0.7526(4) 0.2550(2) 0.7357(6) 0.0290(9) Uani 1 1 d DU
O14 O 0.4740(8) 0.1614(7) 0.0803(13) 0.147(5) Uani 1 1 d U
C1 C 0.4777(11) 0.4865(9) 0.939(2) 0.167(10) Uani 1 1 d DU
C2 C 0.4911(6) 0.3775(6) 0.8380(10) 0.075(3) Uani 1 1 d DU
H2D H 0.5407 0.3793 0.8437 0.090 Uiso 1 1 calc R
H2E H 0.4779 0.3976 0.7684 0.090 Uiso 1 1 calc R
C3 C 0.4683(8) 0.3080(7) 0.8436(12) 0.094(4) Uani 1 1 d U
H5A H 0.4186 0.3079 0.8402 0.113 Uiso 1 1 calc R
H5B H 0.4812 0.2896 0.9145 0.113 Uiso 1 1 calc R
N1 N 0.4612(4) 0.4143(5) 0.9251(7) 0.060(2) Uani 1 1 d DU
H1A H 0.4725 0.3928 0.9878 0.072 Uiso 1 1 calc R
H1B H 0.4155 0.4110 0.9178 0.072 Uiso 1 1 calc R
N2 N 0.4950(5) 0.2596(5) 0.7553(7) 0.066(3) Uani 1 1 d U
H2A H 0.4599 0.2422 0.7179 0.099 Uiso 1 1 calc R
H2B H 0.5184 0.2257 0.7866 0.099 Uiso 1 1 calc R
H2C H 0.5223 0.2825 0.7098 0.099 Uiso 1 1 calc R
H2 H 0.750(4) 0.2137(16) 0.763(5) 0.022(19) Uiso 1 1 d D

loop_
_atom_site_aniso_label
_atom_site_aniso_U_11
_atom_site_aniso_U_22
_atom_site_aniso_U_33
_atom_site_aniso_U_23
_atom_site_aniso_U_13
_atom_site_aniso_U_12
Fe1 0.0273(6) 0.0352(6) 0.0164(4) 0.0041(5) 0.0023(5) -0.0009(3)
S1 0.0324(11) 0.0356(11) 0.0244(11) -0.0025(9) -0.0008(9) -0.0051(8)
S2 0.0397(12) 0.0383(12) 0.0219(10) -0.0034(8) -0.0084(9) -0.0029(9)
O1 0.057(4) 0.045(3) 0.047(4) -0.003(3) -0.020(3) -0.014(3)
O2 0.072(5) 0.082(5) 0.076(5) -0.021(4) 0.016(5) 0.007(4)
O4 0.045(4) 0.065(4) 0.035(4) 0.020(3) 0.007(3) 0.023(3)
O5 0.050(4) 0.044(3) 0.028(3) 0.014(3) 0.017(3) 0.015(3)
O6 0.037(3) 0.039(3) 0.035(3) -0.004(3) 0.010(3) -0.006(2)
O7 0.079(4) 0.054(4) 0.048(4) -0.019(3) 0.028(4) -0.030(3)
O8 0.068(4) 0.076(5) 0.078(6) 0.000(5) -0.031(4) 0.025(4)
O9 0.031(3) 0.055(3) 0.031(3) 0.011(3) -0.012(3) -0.007(2)
O13 0.036(3) 0.029(2) 0.0219(18) 0.008(3) 0.0047(16) -0.004(4)
O14 0.168(7) 0.134(7) 0.139(7) 0.012(6) -0.019(6) -0.012(6)
C1 0.169(13) 0.150(12) 0.180(12) 0.016(9) 0.019(9) -0.006(9)
C2 0.070(6) 0.090(7) 0.066(6) 0.007(6) -0.001(5) -0.003(6)
C3 0.119(8) 0.094(7) 0.069(7) -0.005(6) -0.008(6) -0.028(6)
N1 0.056(4) 0.082(5) 0.041(4) -0.007(4) 0.009(3) -0.006(4)
N2 0.057(5) 0.090(6) 0.050(5) -0.004(5) -0.011(4) 0.026(4)

loop_
_atom_type_symbol
_atom_type_description
_atom_type_scat_dispersion_real
_atom_type_scat_dispersion_imag
_atom_type_scat_source
C C 0.0033 0.0016 'International Tables Vol C Tables 4.2.6.8 and 6.1.1.4'
H H 0.0000 0.0000 'International Tables Vol C Tables 4.2.6.8 and 6.1.1.4'
N N 0.0061 0.0033 'International Tables Vol C Tables 4.2.6.8 and 6.1.1.4'
O O 0.0106 0.0060 'International Tables Vol C Tables 4.2.6.8 and 6.1.1.4'
S S 0.1246 0.1234 'International Tables Vol C Tables 4.2.6.8 and 6.1.1.4'
Fe Fe 0.3463 0.8444 'International Tables Vol C Tables 4.2.6.8 and 6.1.1.4'

loop_
_geom_angle_atom_site_label_1
_geom_angle_atom_site_label_2
_geom_angle_atom_site_label_3
_geom_angle
_geom_angle_site_symmetry_1
_geom_angle_site_symmetry_3
O13 Fe1 O13 101.25(14) 3_645 .
O13 Fe1 O6 93.6(3) 3_645 .
O13 Fe1 O6 89.5(3) . .
O13 Fe1 O9 89.7(3) 3_645 .
O13 Fe1 O9 90.4(3) . .
O6 Fe1 O9 176.6(3) . .
O13 Fe1 O4 168.7(3) 3_645 .
O13 Fe1 O4 90.0(3) . .
O6 Fe1 O4 87.4(3) . .
O9 Fe1 O4 89.2(3) . .
O13 Fe1 O5 89.3(3) 3_645 .
O13 Fe1 O5 169.4(3) . .
O6 Fe1 O5 88.3(3) . .
O9 Fe1 O5 91.1(3) . .
O4 Fe1 O5 79.52(19) . .
O7 S1 O8 113.9(5) . .
O7 S1 O5 109.4(5) . 4_564
O8 S1 O5 106.8(5) . 4_564
O7 S1 O6 107.8(4) . .
O8 S1 O6 109.6(5) . .
O5 S1 O6 109.3(4) 4_564 .
O2 S2 O1 114.0(5) . .
O2 S2 O4 112.1(6) . 3_645
O1 S2 O4 108.5(5) . 3_645
O2 S2 O9 108.1(5) . .
O1 S2 O9 106.0(4) . .
O4 S2 O9 107.8(4) 3_645 .
S2 O4 Fe1 133.6(5) 4_564 .
S1 O5 Fe1 133.9(4) 3_645 .
S1 O6 Fe1 132.4(3) . .
S2 O9 Fe1 131.2(3) . .
Fe1 O13 Fe1 129.9(2) 4_564 .
C1 C1 N1 134(3) 10_554 .
N1 C2 C3 108.6(11) . .
C2 C3 N2 116.6(12) . .
C2 N1 C1 119.3(14) . .

loop_
_geom_bond_atom_site_label_1
_geom_bond_atom_site_label_2
_geom_bond_distance
_geom_bond_site_symmetry_2
Fe1 O13 1.965(7) 3_645
Fe1 O13 1.982(7) .
Fe1 O6 2.002(6) .
Fe1 O9 2.008(6) .
Fe1 O4 2.038(7) .
Fe1 O5 2.039(7) .
S1 O7 1.426(6) .
S1 O8 1.448(8) .
S1 O5 1.489(7) 4_564
S1 O6 1.493(6) .
S2 O2 1.443(9) .
S2 O1 1.451(6) .
S2 O4 1.462(7) 3_645
S2 O9 1.484(7) .
O4 S2 1.462(7) 4_564
O5 S1 1.489(7) 3_645
O13 Fe1 1.965(7) 4_564
C1 C1 1.02(4) 10_554
C1 N1 1.455(16) .
C2 N1 1.409(12) .
C2 C3 1.431(16) .
C3 N2 1.525(16) .
